data_7150042
loop_
_publ_author_name
'Jacobs, Ayesha'
'Nassimbeni, Luigi R.'
'Su, Hong'
'Taljaard, Benjamin'

_publ_section_title
;
 Xanthenol clathrates: structure, thermal stability, guest exchange and
 kinetics of desolvation.
;
_journal_issue 7
_journal_name_full 'Organic &amp; biomolecular chemistry'
_journal_page_first 1319
_journal_page_last 1322
_journal_paper_doi 10.1039/b416331a
_journal_volume 3
_journal_year 2005
_chemical_formula_moiety 'C20 H16 O3.C4 H5'
_chemical_formula_sum 'C24 H21 O3'
_chemical_formula_weight 357.41
_chemical_name_common '9-(4-methoxyphenyl)-9H-xanthen-9-ol o-xylene clathrate'
_chemical_name_systematic
;
9-(4-methoxyphenyl)-9H-xanthen-9-ol o-xylene clathrate
;
_space_group_IT_number 2
_symmetry_cell_setting triclinic
_symmetry_space_group_name_Hall '-P 1'
_symmetry_space_group_name_H-M 'P -1'
_atom_sites_solution_hydrogens geom
_atom_sites_solution_primary direct
_atom_sites_solution_secondary difmap
_audit_creation_method SHELXL-97
_cell_angle_alpha 96.6960(10)
_cell_angle_beta 94.0480(10)
_cell_angle_gamma 109.7170(10)
_cell_formula_units_Z 2
_cell_length_a 8.36540(10)
_cell_length_b 9.06520(10)
_cell_length_c 12.8730(3)
_cell_measurement_reflns_used 'All data'
_cell_measurement_temperature 113(2)
_cell_volume 906.38(3)
_computing_cell_refinement 'DENZO-SMN (Otwinowski & Minor, 1997)'
_computing_data_collection 'COLLECT (2000)'
_computing_data_reduction 'DENZO-SMN (Otwinowski & Minor, 1997)'
_computing_molecular_graphics 'X-seed (Barbour, 2001)'
_computing_publication_material 'SHELXL-97 (Sheldrick, 1997)'
_computing_structure_refinement 'SHELXL-97 (Sheldrick, 1997)'
_computing_structure_solution 'SHELXS-97 (Sheldrick, 1990)'
_diffrn_ambient_temperature 113(2)
_diffrn_measured_fraction_theta_full 0.989
_diffrn_measured_fraction_theta_max 0.989
_diffrn_measurement_device_type 'Nonius Kappa CCD diffractometer'
_diffrn_measurement_method '1\% \f scans and \w scans'
_diffrn_radiation_monochromator graphite
_diffrn_radiation_source 'fine-focus sealed tube'
_diffrn_radiation_type MoK\a
_diffrn_radiation_wavelength 0.71073
_diffrn_reflns_av_R_equivalents 0.0108
_diffrn_reflns_av_sigmaI/netI 0.0233
_diffrn_reflns_limit_h_max 10
_diffrn_reflns_limit_h_min -10
_diffrn_reflns_limit_k_max 11
_diffrn_reflns_limit_k_min -11
_diffrn_reflns_limit_l_max 16
_diffrn_reflns_limit_l_min -16
_diffrn_reflns_number 7595
_diffrn_reflns_theta_full 27.44
_diffrn_reflns_theta_max 27.44
_diffrn_reflns_theta_min 3.21
_exptl_absorpt_coefficient_mu 0.085
_exptl_absorpt_correction_T_max 0.9831
_exptl_absorpt_correction_T_min 0.9716
_exptl_crystal_colour colourless
_exptl_crystal_density_diffrn 1.310
_exptl_crystal_density_method 'not measured'
_exptl_crystal_description cuboid
_exptl_crystal_F_000 378
_exptl_crystal_size_max 0.34
_exptl_crystal_size_mid 0.25
_exptl_crystal_size_min 0.20
_refine_diff_density_max 1.741
_refine_diff_density_min -1.089
_refine_diff_density_rms 0.102
_refine_ls_extinction_method none
_refine_ls_goodness_of_fit_ref 1.071
_refine_ls_hydrogen_treatment mixed
_refine_ls_matrix_type full
_refine_ls_number_parameters 233
_refine_ls_number_reflns 4095
_refine_ls_number_restraints 2
_refine_ls_restrained_S_all 1.070
_refine_ls_R_factor_all 0.0990
_refine_ls_R_factor_gt 0.0904
_refine_ls_shift/su_max 0.001
_refine_ls_shift/su_mean 0.000
_refine_ls_structure_factor_coef Fsqd
_refine_ls_weighting_details 'calc w=1/[\s^2^(Fo^2^)+(0.0911P)^2^+2.6123P] where P=(Fo^2^+2Fc^2^)/3'
_refine_ls_weighting_scheme calc
_refine_ls_wR_factor_gt 0.2273
_refine_ls_wR_factor_ref 0.2341
_reflns_number_gt 3609
_reflns_number_total 4095
_reflns_threshold_expression >2sigma(I)
_cod_data_source_file b416331a.txt
_cod_data_source_block c:\opix\myexam~1\a1oxy\a1oxy
_cod_depositor_comments
;
The following automatic conversions were performed:
'_symmetry_cell_setting' value 'Triclinic' changed to 'triclinic'
according to '/home/saulius/struct/CIF-dictionaries/cif_core.dic'
dictionary named 'cif_core.dic' version 2.4.1 from 2010-06-29.

Automatic conversion script
Id: cif_fix_enum 1527 2010-12-29 10:47:43Z saulius 
;
_cod_original_sg_symbol_H-M P-1
_cod_database_code 7150042

loop_
_symmetry_equiv_pos_as_xyz
'x, y, z'
'-x, -y, -z'

loop_
_atom_site_label
_atom_site_type_symbol
_atom_site_fract_x
_atom_site_fract_y
_atom_site_fract_z
_atom_site_U_iso_or_equiv
_atom_site_adp_type
_atom_site_occupancy
_atom_site_symmetry_multiplicity
_atom_site_calc_flag
_atom_site_refinement_flags
_atom_site_disorder_assembly
_atom_site_disorder_group
O1 O -0.2808(2) 0.2134(2) 0.46869(14) 0.0163(4) Uani 1 1 d D . .
C1 C -0.0305(3) 0.2280(3) 0.38218(19) 0.0148(5) Uani 1 1 d . . .
H1 H -0.209(5) 0.304(3) 0.518(3) 0.051(12) Uiso 1 1 d D . .
O2 O 0.0796(2) 0.5136(2) 0.38408(15) 0.0189(4) Uani 1 1 d . . .
C2 C 0.0105(3) 0.0930(3) 0.3935(2) 0.0188(5) Uani 1 1 d . . .
H2 H -0.0782 -0.0078 0.3825 0.023 Uiso 1 1 calc R . .
C3 C 0.1772(3) 0.1026(3) 0.4204(2) 0.0207(6) Uani 1 1 d . . .
H3 H 0.2021 0.0094 0.4281 0.025 Uiso 1 1 calc R . .
C4 C 0.3083(3) 0.2495(3) 0.4362(2) 0.0203(5) Uani 1 1 d . . .
H4 H 0.4225 0.2567 0.4561 0.024 Uiso 1 1 calc R . .
C5 C 0.2727(3) 0.3853(3) 0.4229(2) 0.0193(5) Uani 1 1 d . . .
H5 H 0.3620 0.4856 0.4323 0.023 Uiso 1 1 calc R . .
C6 C 0.1041(3) 0.3720(3) 0.39555(19) 0.0157(5) Uani 1 1 d . . .
C7 C -0.2224(3) 0.3695(3) 0.32676(19) 0.0149(5) Uani 1 1 d . . .
C8 C -0.3762(3) 0.3778(3) 0.2818(2) 0.0182(5) Uani 1 1 d . . .
H8 H -0.4759 0.2852 0.2700 0.022 Uiso 1 1 calc R . .
C9 C -0.3858(4) 0.5179(3) 0.2544(2) 0.0210(6) Uani 1 1 d . . .
H9 H -0.4919 0.5215 0.2255 0.025 Uiso 1 1 calc R . .
C10 C -0.2399(4) 0.6535(3) 0.2690(2) 0.0218(6) Uani 1 1 d . . .
H10 H -0.2462 0.7496 0.2499 0.026 Uiso 1 1 calc R . .
C11 C -0.0859(3) 0.6482(3) 0.3114(2) 0.0202(5) Uani 1 1 d . . .
H11 H 0.0143 0.7401 0.3208 0.024 Uiso 1 1 calc R . .
C12 C -0.0793(3) 0.5067(3) 0.3401(2) 0.0163(5) Uani 1 1 d . . .
C13 C -0.2153(3) 0.2203(3) 0.36742(19) 0.0136(5) Uani 1 1 d . . .
C14 C -0.3309(3) 0.0708(3) 0.29505(19) 0.0143(5) Uani 1 1 d . . .
C15 C -0.4677(3) -0.0416(3) 0.3299(2) 0.0167(5) Uani 1 1 d . . .
H15 H -0.4888 -0.0276 0.4013 0.020 Uiso 1 1 calc R . .
C16 C -0.5734(3) -0.1737(3) 0.2612(2) 0.0193(5) Uani 1 1 d . . .
H16 H -0.6659 -0.2499 0.2859 0.023 Uiso 1 1 calc R . .
C17 C -0.5447(3) -0.1951(3) 0.1565(2) 0.0184(5) Uani 1 1 d . . .
C18 C -0.4072(4) -0.0850(3) 0.1207(2) 0.0196(5) Uani 1 1 d . . .
H18 H -0.3858 -0.0994 0.0494 0.023 Uiso 1 1 calc R . .
C19 C -0.3016(3) 0.0463(3) 0.1905(2) 0.0180(5) Uani 1 1 d . . .
H19 H -0.2072 0.1210 0.1663 0.022 Uiso 1 1 calc R . .
O3 O -0.6566(3) -0.3290(2) 0.09508(16) 0.0265(5) Uani 1 1 d . . .
C20 C -0.6335(5) -0.3511(4) -0.0137(2) 0.0330(7) Uani 1 1 d . . .
H20A H -0.6378 -0.2590 -0.0452 0.049 Uiso 1 1 calc R . .
H20B H -0.7245 -0.4467 -0.0501 0.049 Uiso 1 1 calc R . .
H20C H -0.5222 -0.3627 -0.0204 0.049 Uiso 1 1 calc R . .
C1G C 0.1632(11) 0.1851(10) 0.1329(7) 0.0447(17) Uiso 0.50 1 d P . .
C2G C 0.0939(11) 0.2645(10) 0.0638(7) 0.0457(18) Uiso 0.50 1 d P . .
C3G C 0.0063(9) 0.2045(8) -0.0183(6) 0.0871(18) Uiso 1 1 d . . .
C4G C -0.0379(6) 0.0357(6) -0.0369(4) 0.0586(11) Uiso 1 1 d . . .
C5G C -0.1568(9) -0.0586(8) -0.1279(6) 0.0873(18) Uiso 1 1 d . . .

loop_
_atom_site_aniso_label
_atom_site_aniso_U_11
_atom_site_aniso_U_22
_atom_site_aniso_U_33
_atom_site_aniso_U_23
_atom_site_aniso_U_13
_atom_site_aniso_U_12
O1 0.0162(9) 0.0163(9) 0.0146(9) 0.0012(7) 0.0025(7) 0.0036(7)
C1 0.0142(11) 0.0165(12) 0.0138(11) 0.0017(9) 0.0014(9) 0.0058(9)
O2 0.0150(9) 0.0129(8) 0.0270(10) 0.0015(7) -0.0023(7) 0.0040(7)
C2 0.0181(12) 0.0158(12) 0.0222(13) 0.0026(9) 0.0007(10) 0.0059(10)
C3 0.0201(13) 0.0208(13) 0.0248(13) 0.0045(10) 0.0022(10) 0.0115(10)
C4 0.0149(12) 0.0256(14) 0.0216(13) 0.0022(10) 0.0004(10) 0.0096(10)
C5 0.0146(12) 0.0192(12) 0.0221(13) 0.0006(10) 0.0007(10) 0.0042(10)
C6 0.0175(12) 0.0149(11) 0.0151(11) 0.0011(9) 0.0010(9) 0.0066(9)
C7 0.0157(12) 0.0156(11) 0.0140(11) 0.0017(9) 0.0020(9) 0.0064(9)
C8 0.0173(12) 0.0178(12) 0.0189(12) 0.0008(9) -0.0002(9) 0.0066(10)
C9 0.0209(13) 0.0215(13) 0.0220(13) 0.0023(10) -0.0029(10) 0.0104(11)
C10 0.0269(14) 0.0162(12) 0.0243(13) 0.0044(10) 0.0000(11) 0.0100(11)
C11 0.0206(13) 0.0139(12) 0.0243(13) 0.0022(10) 0.0014(10) 0.0042(10)
C12 0.0161(12) 0.0170(12) 0.0167(11) 0.0018(9) 0.0012(9) 0.0073(10)
C13 0.0137(11) 0.0147(11) 0.0130(11) 0.0019(9) 0.0015(8) 0.0056(9)
C14 0.0140(11) 0.0130(11) 0.0166(12) 0.0018(9) -0.0002(9) 0.0061(9)
C15 0.0158(12) 0.0162(11) 0.0182(12) 0.0025(9) 0.0024(9) 0.0056(9)
C16 0.0159(12) 0.0169(12) 0.0234(13) 0.0041(10) 0.0014(10) 0.0033(10)
C17 0.0187(12) 0.0134(11) 0.0202(13) -0.0007(9) -0.0047(10) 0.0044(10)
C18 0.0256(13) 0.0180(12) 0.0152(12) 0.0025(9) 0.0011(10) 0.0081(10)
C19 0.0193(12) 0.0152(12) 0.0187(12) 0.0041(9) 0.0020(10) 0.0045(10)
O3 0.0300(11) 0.0187(10) 0.0210(10) -0.0023(8) -0.0043(8) -0.0009(8)
C20 0.0423(18) 0.0266(15) 0.0199(14) -0.0025(11) -0.0039(12) 0.0025(13)

loop_
_atom_type_symbol
_atom_type_description
_atom_type_scat_dispersion_real
_atom_type_scat_dispersion_imag
_atom_type_scat_source
C C 0.0033 0.0016 'International Tables Vol C Tables 4.2.6.8 and 6.1.1.4'
H H 0.0000 0.0000 'International Tables Vol C Tables 4.2.6.8 and 6.1.1.4'
O O 0.0106 0.0060 'International Tables Vol C Tables 4.2.6.8 and 6.1.1.4'

loop_
_geom_angle_atom_site_label_1
_geom_angle_atom_site_label_2
_geom_angle_atom_site_label_3
_geom_angle
_geom_angle_site_symmetry_1
_geom_angle_site_symmetry_3
_geom_angle_publ_flag
C13 O1 H1 110(3) . . ?
C6 C1 C2 117.2(2) . . ?
C6 C1 C13 121.1(2) . . ?
C2 C1 C13 121.4(2) . . ?
C12 O2 C6 118.15(19) . . ?
C3 C2 C1 121.6(2) . . ?
C3 C2 H2 119.2 . . ?
C1 C2 H2 119.2 . . ?
C2 C3 C4 119.7(2) . . ?
C2 C3 H3 120.1 . . ?
C4 C3 H3 120.1 . . ?
C5 C4 C3 120.2(2) . . ?
C5 C4 H4 119.9 . . ?
C3 C4 H4 119.9 . . ?
C4 C5 C6 118.8(2) . . ?
C4 C5 H5 120.6 . . ?
C6 C5 H5 120.6 . . ?
O2 C6 C1 122.4(2) . . ?
O2 C6 C5 115.1(2) . . ?
C1 C6 C5 122.5(2) . . ?
C12 C7 C8 117.2(2) . . ?
C12 C7 C13 121.2(2) . . ?
C8 C7 C13 121.5(2) . . ?
C9 C8 C7 121.4(2) . . ?
C9 C8 H8 119.3 . . ?
C7 C8 H8 119.3 . . ?
C8 C9 C10 119.9(2) . . ?
C8 C9 H9 120.0 . . ?
C10 C9 H9 120.0 . . ?
C11 C10 C9 120.0(2) . . ?
C11 C10 H10 120.0 . . ?
C9 C10 H10 120.0 . . ?
C10 C11 C12 119.3(2) . . ?
C10 C11 H11 120.4 . . ?
C12 C11 H11 120.4 . . ?
O2 C12 C7 122.6(2) . . ?
O2 C12 C11 115.2(2) . . ?
C7 C12 C11 122.2(2) . . ?
O1 C13 C1 108.59(19) . . ?
O1 C13 C7 108.74(19) . . ?
C1 C13 C7 109.4(2) . . ?
O1 C13 C14 106.23(19) . . ?
C1 C13 C14 112.39(19) . . ?
C7 C13 C14 111.39(19) . . ?
C19 C14 C15 118.5(2) . . ?
C19 C14 C13 119.4(2) . . ?
C15 C14 C13 122.0(2) . . ?
C16 C15 C14 120.5(2) . . ?
C16 C15 H15 119.7 . . ?
C14 C15 H15 119.7 . . ?
C17 C16 C15 120.4(2) . . ?
C17 C16 H16 119.8 . . ?
C15 C16 H16 119.8 . . ?
O3 C17 C16 115.8(2) . . ?
O3 C17 C18 124.3(2) . . ?
C16 C17 C18 119.9(2) . . ?
C19 C18 C17 119.2(2) . . ?
C19 C18 H18 120.4 . . ?
C17 C18 H18 120.4 . . ?
C14 C19 C18 121.5(2) . . ?
C14 C19 H19 119.2 . . ?
C18 C19 H19 119.2 . . ?
C17 O3 C20 117.0(2) . . ?
O3 C20 H20A 109.5 . . ?
O3 C20 H20B 109.5 . . ?
H20A C20 H20B 109.5 . . ?
O3 C20 H20C 109.5 . . ?
H20A C20 H20C 109.5 . . ?
H20B C20 H20C 109.5 . . ?
C5G C1G C2G 132.2(9) 2 . ?
C3G C2G C1G 125.6(8) . . ?
C2G C3G C4G 112.8(7) . . ?
C3G C4G C4G 117.9(6) . 2 ?
C3G C4G C5G 120.4(5) . . ?
C4G C4G C5G 121.7(6) 2 . ?
C1G C5G C4G 109.1(7) 2 . ?

loop_
_geom_bond_atom_site_label_1
_geom_bond_atom_site_label_2
_geom_bond_distance
_geom_bond_site_symmetry_2
_geom_bond_publ_flag
O1 C13 1.449(3) . ?
O1 H1 0.965(7) . ?
C1 C6 1.389(3) . ?
C1 C2 1.398(3) . ?
C1 C13 1.521(3) . ?
O2 C12 1.386(3) . ?
O2 C6 1.389(3) . ?
C2 C3 1.384(4) . ?
C2 H2 0.9500 . ?
C3 C4 1.391(4) . ?
C3 H3 0.9500 . ?
C4 C5 1.387(4) . ?
C4 H4 0.9500 . ?
C5 C6 1.391(4) . ?
C5 H5 0.9500 . ?
C7 C12 1.388(4) . ?
C7 C8 1.402(3) . ?
C7 C13 1.524(3) . ?
C8 C9 1.384(4) . ?
C8 H8 0.9500 . ?
C9 C10 1.392(4) . ?
C9 H9 0.9500 . ?
C10 C11 1.381(4) . ?
C10 H10 0.9500 . ?
C11 C12 1.393(4) . ?
C11 H11 0.9500 . ?
C13 C14 1.528(3) . ?
C14 C19 1.390(4) . ?
C14 C15 1.393(3) . ?
C15 C16 1.389(4) . ?
C15 H15 0.9500 . ?
C16 C17 1.388(4) . ?
C16 H16 0.9500 . ?
C17 O3 1.371(3) . ?
C17 C18 1.393(4) . ?
C18 C19 1.391(4) . ?
C18 H18 0.9500 . ?
C19 H19 0.9500 . ?
O3 C20 1.427(4) . ?
C20 H20A 0.9800 . ?
C20 H20B 0.9800 . ?
C20 H20C 0.9800 . ?
C1G C5G 1.124(10) 2 ?
C1G C2G 1.415(11) . ?
C2G C3G 1.199(10) . ?
C3G C4G 1.434(8) . ?
C4G C4G 1.434(10) 2 ?
C4G C5G 1.456(8) . ?
C5G C1G 1.124(10) 2 ?

loop_
_geom_hbond_atom_site_label_D
_geom_hbond_atom_site_label_H
_geom_hbond_atom_site_label_A
_geom_hbond_distance_DH
_geom_hbond_distance_HA
_geom_hbond_distance_DA
_geom_hbond_angle_DHA
_geom_hbond_site_symmetry_A
O1 H1 O2 0.965(7) 1.898(7) 2.863(2) 177(4) 2_566

loop_
_geom_torsion_atom_site_label_1
_geom_torsion_atom_site_label_2
_geom_torsion_atom_site_label_3
_geom_torsion_atom_site_label_4
_geom_torsion
_geom_torsion_site_symmetry_1
_geom_torsion_site_symmetry_2
_geom_torsion_site_symmetry_3
_geom_torsion_site_symmetry_4
_geom_torsion_publ_flag
C6 C1 C2 C3 2.1(4) . . . . ?
C13 C1 C2 C3 -171.5(2) . . . . ?
C1 C2 C3 C4 -0.4(4) . . . . ?
C2 C3 C4 C5 -1.3(4) . . . . ?
C3 C4 C5 C6 1.1(4) . . . . ?
C12 O2 C6 C1 -11.5(4) . . . . ?
C12 O2 C6 C5 169.4(2) . . . . ?
C2 C1 C6 O2 178.6(2) . . . . ?
C13 C1 C6 O2 -7.7(4) . . . . ?
C2 C1 C6 C5 -2.3(4) . . . . ?
C13 C1 C6 C5 171.3(2) . . . . ?
C4 C5 C6 O2 179.8(2) . . . . ?
C4 C5 C6 C1 0.7(4) . . . . ?
C12 C7 C8 C9 -1.5(4) . . . . ?
C13 C7 C8 C9 173.6(2) . . . . ?
C7 C8 C9 C10 1.5(4) . . . . ?
C8 C9 C10 C11 -0.3(4) . . . . ?
C9 C10 C11 C12 -0.7(4) . . . . ?
C6 O2 C12 C7 13.1(4) . . . . ?
C6 O2 C12 C11 -167.7(2) . . . . ?
C8 C7 C12 O2 179.7(2) . . . . ?
C13 C7 C12 O2 4.5(4) . . . . ?
C8 C7 C12 C11 0.5(4) . . . . ?
C13 C7 C12 C11 -174.7(2) . . . . ?
C10 C11 C12 O2 -178.6(2) . . . . ?
C10 C11 C12 C7 0.6(4) . . . . ?
C6 C1 C13 O1 -96.0(3) . . . . ?
C2 C1 C13 O1 77.4(3) . . . . ?
C6 C1 C13 C7 22.5(3) . . . . ?
C2 C1 C13 C7 -164.1(2) . . . . ?
C6 C1 C13 C14 146.8(2) . . . . ?
C2 C1 C13 C14 -39.8(3) . . . . ?
C12 C7 C13 O1 97.5(3) . . . . ?
C8 C7 C13 O1 -77.5(3) . . . . ?
C12 C7 C13 C1 -21.0(3) . . . . ?
C8 C7 C13 C1 164.0(2) . . . . ?
C12 C7 C13 C14 -145.8(2) . . . . ?
C8 C7 C13 C14 39.2(3) . . . . ?
O1 C13 C14 C19 178.4(2) . . . . ?
C1 C13 C14 C19 -63.0(3) . . . . ?
C7 C13 C14 C19 60.1(3) . . . . ?
O1 C13 C14 C15 -0.5(3) . . . . ?
C1 C13 C14 C15 118.1(2) . . . . ?
C7 C13 C14 C15 -118.7(2) . . . . ?
C19 C14 C15 C16 -0.9(4) . . . . ?
C13 C14 C15 C16 178.0(2) . . . . ?
C14 C15 C16 C17 -0.4(4) . . . . ?
C15 C16 C17 O3 -179.8(2) . . . . ?
C15 C16 C17 C18 1.2(4) . . . . ?
O3 C17 C18 C19 -179.7(2) . . . . ?
C16 C17 C18 C19 -0.8(4) . . . . ?
C15 C14 C19 C18 1.3(4) . . . . ?
C13 C14 C19 C18 -177.6(2) . . . . ?
C17 C18 C19 C14 -0.5(4) . . . . ?
C16 C17 O3 C20 177.9(3) . . . . ?
C18 C17 O3 C20 -3.1(4) . . . . ?
C5G C1G C2G C3G 1.6(17) 2 . . . ?
C1G C2G C3G C4G 5.7(12) . . . . ?
C2G C3G C4G C4G -5.5(10) . . . 2 ?
C2G C3G C4G C5G 174.2(7) . . . . ?
C3G C4G C5G C1G 174.0(7) . . . 2 ?
C4G C4G C5G C1G -6.3(11) 2 . . 2 ?
